data_7009177
loop_
_publ_author_name
'Parlevliet, Floris J.'
'Kiener, Christoph'
'Fraanje, Jan'
'Goubitz, Kees'
'Lutz, Martin'
'Spek, Anthony L.'
'Kamer, Paul C. J.'
'van Leeuwen, Piet W. N. M.'

_publ_section_title
;
 Calix[4]arene based monophosphites, identification of three
 conformations and their use in the rhodium-catalysed hydroformylation
 of 1-octene
;
_journal_issue 7
_journal_name_full 'Journal of the Chemical Society, Dalton Transactions'
_journal_page_first 1113
_journal_paper_doi 10.1039/a909103c
_journal_year 2000
_chemical_formula_moiety 'C51 H59 O4 P, C7 H8'
_chemical_formula_sum 'C58 H67 O4 P'
_chemical_formula_weight 859.09
_space_group_IT_number 61
_symmetry_cell_setting orthorhombic
_symmetry_space_group_name_Hall '-P 2ac 2ab'
_symmetry_space_group_name_H-M 'P b c a'
_atom_sites_solution_hydrogens geom
_atom_sites_solution_primary direct
_atom_sites_solution_secondary difmap
_audit_creation_method SHELXL-97
_cell_angle_alpha 90.00
_cell_angle_beta 90.00
_cell_angle_gamma 90.00
_cell_formula_units_Z 8
_cell_length_a 17.900(3)
_cell_length_b 21.4197(19)
_cell_length_c 24.477(2)
_cell_measurement_reflns_used 25
_cell_measurement_temperature 150(2)
_cell_volume 9384.8(19)
_computing_cell_refinement 'SET4 (de Boer & Duisenberg, 1984)'
_computing_data_collection 'Locally modified CAD4-Version 5 Software (Enraf-Nonius, 1989)'
_computing_data_reduction 'HELENA (Spek, 1997)'
_computing_molecular_graphics 'PLATON (Spek, 1998)'
_computing_publication_material 'PLATON (Spek, 1998)'
_computing_structure_refinement 'SHELXL-97 (Sheldrick, 1997)'
_computing_structure_solution 'SIR-97 (Altomare et al., 1997)'
_diffrn_ambient_temperature 150(2)
_diffrn_measured_fraction_theta_full 0.997
_diffrn_measured_fraction_theta_max 0.997
_diffrn_measurement_device_type 'Enraf-Nonius CAD4T'
_diffrn_measurement_method 'omega scans'
_diffrn_radiation_monochromator graphite
_diffrn_radiation_source 'rotating anode'
_diffrn_radiation_type MoK\a
_diffrn_radiation_wavelength 0.71073
_diffrn_reflns_av_R_equivalents 0.1099
_diffrn_reflns_av_sigmaI/netI 0.1452
_diffrn_reflns_limit_h_max 17
_diffrn_reflns_limit_h_min 0
_diffrn_reflns_limit_k_max 20
_diffrn_reflns_limit_k_min 0
_diffrn_reflns_limit_l_max 23
_diffrn_reflns_limit_l_min -23
_diffrn_reflns_number 8602
_diffrn_reflns_theta_full 20.03
_diffrn_reflns_theta_max 20.03
_diffrn_reflns_theta_min 1.66
_diffrn_standards_decay_% 1.5
_diffrn_standards_interval_time 60
_diffrn_standards_number 3
_exptl_absorpt_coefficient_mu 0.106
_exptl_absorpt_correction_type none
_exptl_crystal_colour colourless
_exptl_crystal_density_diffrn 1.216
_exptl_crystal_density_method 'not measured'
_exptl_crystal_description block
_exptl_crystal_F_000 3696
_exptl_crystal_size_max 0.38
_exptl_crystal_size_mid 0.25
_exptl_crystal_size_min 0.25
_refine_diff_density_max 0.453
_refine_diff_density_min -0.429
_refine_diff_density_rms 0.067
_refine_ls_extinction_method none
_refine_ls_goodness_of_fit_ref 1.014
_refine_ls_hydrogen_treatment constraint
_refine_ls_matrix_type full
_refine_ls_number_parameters 253
_refine_ls_number_reflns 4389
_refine_ls_number_restraints 0
_refine_ls_restrained_S_all 1.014
_refine_ls_R_factor_all 0.1543
_refine_ls_R_factor_gt 0.0755
_refine_ls_shift/su_max 0.001
_refine_ls_shift/su_mean 0.000
_refine_ls_structure_factor_coef Fsqd
_refine_ls_weighting_details 'calc w=1/[\s^2^(Fo^2^)+(0.0695P)^2^+2.6138P] where P=(Fo^2^+2Fc^2^)/3'
_refine_ls_weighting_scheme calc
_refine_ls_wR_factor_gt 0.1487
_refine_ls_wR_factor_ref 0.1798
_reflns_number_gt 2374
_reflns_number_total 4389
_reflns_threshold_expression I>2\s(I)
_cod_data_source_file a909103c.txt
_cod_data_source_block s1833c
_cod_depositor_comments
;
The following automatic conversions were performed:

data name '_atom_site_symmetry_multiplicit' was replaced with
'_atom_site_symmetry_multiplicity' as specified in the replacement
file 'data/replacement-values/replacement_tags.lst'.

Automatic conversion script
Id: cif_correct_tags 9268 2022-04-12 08:56:07Z antanas 
;
_cod_original_cell_volume 9384.9(18)
_cod_database_code 7009177

loop_
_symmetry_equiv_pos_as_xyz
'x, y, z'
'-x+1/2, -y, z+1/2'
'x+1/2, -y+1/2, -z'
'-x, y+1/2, -z+1/2'
'-x, -y, -z'
'x-1/2, y, -z-1/2'
'-x-1/2, y-1/2, z'
'x, -y-1/2, z-1/2'

loop_
_atom_site_label
_atom_site_type_symbol
_atom_site_fract_x
_atom_site_fract_y
_atom_site_fract_z
_atom_site_U_iso_or_equiv
_atom_site_adp_type
_atom_site_occupancy
_atom_site_symmetry_multiplicity
_atom_site_calc_flag
_atom_site_refinement_flags
_atom_site_disorder_assembly
_atom_site_disorder_group
P1 P 0.61944(11) 0.58297(9) 0.27314(8) 0.0177(5) Uiso 1 1 d . . .
O1 O 0.5159(3) 0.4609(2) 0.34632(18) 0.0198(13) Uiso 1 1 d . . .
O2 O 0.5541(2) 0.5982(2) 0.31819(18) 0.0157(12) Uiso 1 1 d . . .
O3 O 0.6202(2) 0.6484(2) 0.23828(18) 0.0189(12) Uiso 1 1 d . . .
O4 O 0.5591(2) 0.5417(2) 0.23837(17) 0.0144(12) Uiso 1 1 d . . .
C1 C 0.6275(4) 0.4376(3) 0.2963(3) 0.0162(19) Uiso 1 1 d . . .
C2 C 0.5804(4) 0.4103(3) 0.2504(3) 0.0177(18) Uiso 1 1 d . . .
H1 H 0.5956 0.3663 0.2448 0.021 Uiso 1 1 calc R . .
H2 H 0.5275 0.4100 0.2622 0.021 Uiso 1 1 calc R . .
C3 C 0.5854(4) 0.4442(3) 0.1958(3) 0.0142(19) Uiso 1 1 d . . .
C4 C 0.5950(4) 0.4097(3) 0.1484(3) 0.0170(19) Uiso 1 1 d . . .
H3 H 0.5991 0.3656 0.1510 0.020 Uiso 1 1 calc R . .
C5 C 0.5987(4) 0.4375(3) 0.0969(3) 0.0147(19) Uiso 1 1 d . . .
C6 C 0.5919(4) 0.5019(3) 0.0955(3) 0.020(2) Uiso 1 1 d . . .
H4 H 0.5948 0.5220 0.0609 0.024 Uiso 1 1 calc R . .
C7 C 0.5810(4) 0.5391(3) 0.1412(3) 0.0163(19) Uiso 1 1 d . . .
C8 C 0.5747(4) 0.6085(3) 0.1336(3) 0.019(2) Uiso 1 1 d . . .
H5 H 0.5586 0.6159 0.0955 0.023 Uiso 1 1 calc R . .
H6 H 0.6257 0.6261 0.1371 0.023 Uiso 1 1 calc R . .
C9 C 0.5243(4) 0.6465(3) 0.1699(3) 0.0166(19) Uiso 1 1 d . . .
C10 C 0.4525(4) 0.6649(3) 0.1539(3) 0.0184(19) Uiso 1 1 d . . .
H7 H 0.4344 0.6515 0.1194 0.022 Uiso 1 1 calc R . .
C11 C 0.4063(4) 0.7022(3) 0.1865(3) 0.0163(19) Uiso 1 1 d . . .
C12 C 0.4361(4) 0.7228(3) 0.2366(3) 0.0162(19) Uiso 1 1 d . . .
H8 H 0.4061 0.7486 0.2594 0.019 Uiso 1 1 calc R . .
C13 C 0.5076(4) 0.7070(3) 0.2542(3) 0.0160(18) Uiso 1 1 d . . .
C14 C 0.5424(4) 0.7375(3) 0.3041(3) 0.021(2) Uiso 1 1 d . . .
H9 H 0.5057 0.7688 0.3172 0.025 Uiso 1 1 calc R . .
H10 H 0.5861 0.7613 0.2907 0.025 Uiso 1 1 calc R . .
C15 C 0.5688(4) 0.7018(3) 0.3547(3) 0.020(2) Uiso 1 1 d . . .
C16 C 0.5878(4) 0.7395(3) 0.3996(3) 0.0167(19) Uiso 1 1 d . . .
H11 H 0.5843 0.7835 0.3958 0.020 Uiso 1 1 calc R . .
C17 C 0.6116(4) 0.7150(3) 0.4490(3) 0.0132(18) Uiso 1 1 d . . .
C18 C 0.6149(4) 0.6505(3) 0.4533(3) 0.0197(19) Uiso 1 1 d . . .
H12 H 0.6306 0.6328 0.4870 0.024 Uiso 1 1 calc R . .
C19 C 0.5963(4) 0.6104(3) 0.4108(3) 0.0139(19) Uiso 1 1 d . . .
C20 C 0.5935(4) 0.5405(3) 0.4208(3) 0.023(2) Uiso 1 1 d . . .
H13 H 0.5404 0.5275 0.4222 0.028 Uiso 1 1 calc R . .
H14 H 0.6156 0.5320 0.4571 0.028 Uiso 1 1 calc R . .
C21 C 0.6335(4) 0.4997(3) 0.3786(3) 0.0157(19) Uiso 1 1 d . . .
C22 C 0.7109(4) 0.5000(3) 0.3750(3) 0.0166(19) Uiso 1 1 d . . .
H15 H 0.7389 0.5230 0.4011 0.020 Uiso 1 1 calc R . .
C23 C 0.7486(4) 0.4671(3) 0.3340(3) 0.0146(18) Uiso 1 1 d . . .
C24 C 0.7053(4) 0.4389(3) 0.2938(3) 0.0151(19) Uiso 1 1 d . . .
H16 H 0.7296 0.4198 0.2635 0.018 Uiso 1 1 calc R . .
C25 C 0.5929(4) 0.4649(3) 0.3416(3) 0.0163(19) Uiso 1 1 d . . .
C26 C 0.5740(4) 0.6379(3) 0.3612(3) 0.0147(18) Uiso 1 1 d . . .
C27 C 0.5490(4) 0.6689(3) 0.2205(3) 0.0151(18) Uiso 1 1 d . . .
C28 C 0.5779(4) 0.5080(3) 0.1915(3) 0.0147(19) Uiso 1 1 d . . .
C29 C 0.4952(4) 0.4062(3) 0.3760(3) 0.027(2) Uiso 1 1 d . . .
H17 H 0.4952 0.4154 0.4156 0.032 Uiso 1 1 calc R . .
H18 H 0.5321 0.3727 0.3691 0.032 Uiso 1 1 calc R . .
C30 C 0.4194(4) 0.3847(3) 0.3589(3) 0.0184(19) Uiso 1 1 d . . .
C31 C 0.4092(4) 0.3267(3) 0.3367(3) 0.022(2) Uiso 1 1 d . . .
H19 H 0.4510 0.3001 0.3312 0.027 Uiso 1 1 calc R . .
C32 C 0.3387(4) 0.3064(4) 0.3223(3) 0.028(2) Uiso 1 1 d . . .
H20 H 0.3318 0.2656 0.3079 0.034 Uiso 1 1 calc R . .
C33 C 0.2794(4) 0.3449(4) 0.3286(3) 0.027(2) Uiso 1 1 d . . .
H21 H 0.2311 0.3308 0.3185 0.032 Uiso 1 1 calc R . .
C34 C 0.2876(4) 0.4040(4) 0.3495(3) 0.028(2) Uiso 1 1 d . . .
H22 H 0.2456 0.4308 0.3532 0.034 Uiso 1 1 calc R . .
C35 C 0.3582(4) 0.4242(4) 0.3652(3) 0.026(2) Uiso 1 1 d . . .
H23 H 0.3647 0.4648 0.3802 0.031 Uiso 1 1 calc R . .
C36 C 0.6105(4) 0.4005(3) 0.0441(3) 0.021(2) Uiso 1 1 d . . .
C37 C 0.6865(4) 0.4187(4) 0.0184(3) 0.028(2) Uiso 1 1 d . . .
H24 H 0.6941 0.3948 -0.0154 0.042 Uiso 1 1 calc R . .
H25 H 0.7268 0.4093 0.0441 0.042 Uiso 1 1 calc R . .
H26 H 0.6867 0.4634 0.0100 0.042 Uiso 1 1 calc R . .
C38 C 0.6095(4) 0.3301(3) 0.0533(3) 0.031(2) Uiso 1 1 d . . .
H27 H 0.6173 0.3087 0.0184 0.047 Uiso 1 1 calc R . .
H28 H 0.5612 0.3178 0.0686 0.047 Uiso 1 1 calc R . .
H29 H 0.6495 0.3187 0.0788 0.047 Uiso 1 1 calc R . .
C39 C 0.5479(4) 0.4174(4) 0.0030(3) 0.029(2) Uiso 1 1 d . . .
H30 H 0.5551 0.3937 -0.0308 0.044 Uiso 1 1 calc R . .
H31 H 0.5499 0.4622 -0.0050 0.044 Uiso 1 1 calc R . .
H32 H 0.4992 0.4070 0.0189 0.044 Uiso 1 1 calc R . .
C40 C 0.3296(4) 0.7212(3) 0.1652(3) 0.0181(19) Uiso 1 1 d . . .
C41 C 0.2821(4) 0.7511(4) 0.2098(3) 0.039(2) Uiso 1 1 d . . .
H33 H 0.2762 0.7217 0.2401 0.059 Uiso 1 1 calc R . .
H34 H 0.2329 0.7617 0.1949 0.059 Uiso 1 1 calc R . .
H35 H 0.3068 0.7891 0.2229 0.059 Uiso 1 1 calc R . .
C42 C 0.3379(5) 0.7675(4) 0.1185(3) 0.041(2) Uiso 1 1 d . . .
H36 H 0.2883 0.7796 0.1051 0.062 Uiso 1 1 calc R . .
H37 H 0.3663 0.7481 0.0887 0.062 Uiso 1 1 calc R . .
H38 H 0.3645 0.8046 0.1314 0.062 Uiso 1 1 calc R . .
C43 C 0.2865(4) 0.6648(4) 0.1450(3) 0.035(2) Uiso 1 1 d . . .
H39 H 0.2806 0.6348 0.1749 0.053 Uiso 1 1 calc R . .
H40 H 0.3138 0.6452 0.1148 0.053 Uiso 1 1 calc R . .
H41 H 0.2371 0.6781 0.1321 0.053 Uiso 1 1 calc R . .
C44 C 0.6307(4) 0.7569(4) 0.4980(3) 0.0217(19) Uiso 1 1 d . . .
C45 C 0.7009(4) 0.7344(4) 0.5270(3) 0.035(2) Uiso 1 1 d . . .
H42 H 0.6943 0.6909 0.5383 0.052 Uiso 1 1 calc R . .
H43 H 0.7100 0.7604 0.5593 0.052 Uiso 1 1 calc R . .
H44 H 0.7436 0.7375 0.5021 0.052 Uiso 1 1 calc R . .
C46 C 0.5643(4) 0.7532(4) 0.5378(3) 0.032(2) Uiso 1 1 d . . .
H45 H 0.5560 0.7096 0.5483 0.049 Uiso 1 1 calc R . .
H46 H 0.5194 0.7696 0.5201 0.049 Uiso 1 1 calc R . .
H47 H 0.5753 0.7780 0.5705 0.049 Uiso 1 1 calc R . .
C47 C 0.6439(4) 0.8243(3) 0.4819(3) 0.028(2) Uiso 1 1 d . . .
H48 H 0.5997 0.8404 0.4629 0.042 Uiso 1 1 calc R . .
H49 H 0.6873 0.8267 0.4575 0.042 Uiso 1 1 calc R . .
H50 H 0.6533 0.8493 0.5147 0.042 Uiso 1 1 calc R . .
C48 C 0.8344(4) 0.4631(4) 0.3297(3) 0.022(2) Uiso 1 1 d . . .
C49 C 0.8721(4) 0.4874(4) 0.3822(3) 0.030(2) Uiso 1 1 d . . .
H51 H 0.8555 0.4624 0.4135 0.045 Uiso 1 1 calc R . .
H52 H 0.8583 0.5311 0.3880 0.045 Uiso 1 1 calc R . .
H53 H 0.9265 0.4840 0.3786 0.045 Uiso 1 1 calc R . .
C50 C 0.8578(4) 0.3955(3) 0.3220(3) 0.033(2) Uiso 1 1 d . . .
H54 H 0.8408 0.3707 0.3533 0.049 Uiso 1 1 calc R . .
H55 H 0.9124 0.3931 0.3194 0.049 Uiso 1 1 calc R . .
H56 H 0.8354 0.3790 0.2885 0.049 Uiso 1 1 calc R . .
C51 C 0.8613(4) 0.5027(4) 0.2816(3) 0.031(2) Uiso 1 1 d . . .
H57 H 0.8463 0.5462 0.2872 0.047 Uiso 1 1 calc R . .
H58 H 0.8390 0.4870 0.2477 0.047 Uiso 1 1 calc R . .
H59 H 0.9159 0.5002 0.2791 0.047 Uiso 1 1 calc R . .
C52 C 0.1709(6) 0.1124(5) 0.3903(4) 0.063(3) Uiso 1 1 d . . .
C53 C 0.2117(5) 0.0766(4) 0.4271(4) 0.048(3) Uiso 1 1 d . . .
H60 H 0.2507 0.0506 0.4138 0.057 Uiso 1 1 calc R . .
C54 C 0.1973(5) 0.0781(5) 0.4814(4) 0.059(3) Uiso 1 1 d . . .
H61 H 0.2261 0.0534 0.5058 0.071 Uiso 1 1 calc R . .
C55 C 0.1401(6) 0.1160(5) 0.5016(5) 0.083(4) Uiso 1 1 d . . .
H62 H 0.1297 0.1177 0.5396 0.100 Uiso 1 1 calc R . .
C56 C 0.1002(7) 0.1498(5) 0.4662(5) 0.087(4) Uiso 1 1 d . . .
H63 H 0.0605 0.1751 0.4792 0.104 Uiso 1 1 calc R . .
C57 C 0.1158(6) 0.1484(5) 0.4118(5) 0.083(4) Uiso 1 1 d . . .
H64 H 0.0869 0.1737 0.3879 0.100 Uiso 1 1 calc R . .
C58 C 0.1928(7) 0.1106(6) 0.3308(5) 0.117(5) Uiso 1 1 d . . .
H65 H 0.2341 0.0811 0.3257 0.175 Uiso 1 1 calc R . .
H66 H 0.2085 0.1523 0.3191 0.175 Uiso 1 1 calc R . .
H67 H 0.1499 0.0972 0.3089 0.175 Uiso 1 1 calc R . .

loop_
_atom_type_symbol
_atom_type_description
_atom_type_scat_dispersion_real
_atom_type_scat_dispersion_imag
_atom_type_scat_source
C C 0.0033 0.0016 'International Tables Vol C Tables 4.2.6.8 and 6.1.1.4'
H H 0.0000 0.0000 'International Tables Vol C Tables 4.2.6.8 and 6.1.1.4'
O O 0.0106 0.0060 'International Tables Vol C Tables 4.2.6.8 and 6.1.1.4'
P P 0.1023 0.0942 'International Tables Vol C Tables 4.2.6.8 and 6.1.1.4'

loop_
_geom_angle_atom_site_label_1
_geom_angle_atom_site_label_2
_geom_angle_atom_site_label_3
_geom_angle
_geom_angle_site_symmetry_1
_geom_angle_site_symmetry_3
_geom_angle_publ_flag
O4 P1 O2 89.2(2) . . ?
O4 P1 O3 101.3(2) . . ?
O2 P1 O3 100.7(2) . . ?
C25 O1 C29 110.5(5) . . ?
C26 O2 P1 116.4(4) . . ?
C27 O3 P1 114.7(4) . . ?
C28 O4 P1 123.2(4) . . ?
C24 C1 C25 118.0(6) . . ?
C24 C1 C2 121.9(6) . . ?
C25 C1 C2 120.0(6) . . ?
C3 C2 C1 115.5(6) . . ?
C3 C2 H1 108.4 . . ?
C1 C2 H1 108.4 . . ?
C3 C2 H2 108.4 . . ?
C1 C2 H2 108.4 . . ?
H1 C2 H2 107.5 . . ?
C28 C3 C4 118.5(7) . . ?
C28 C3 C2 122.3(6) . . ?
C4 C3 C2 119.2(6) . . ?
C3 C4 C5 122.3(7) . . ?
C3 C4 H3 118.8 . . ?
C5 C4 H3 118.8 . . ?
C6 C5 C4 116.4(7) . . ?
C6 C5 C36 120.4(6) . . ?
C4 C5 C36 123.2(6) . . ?
C5 C6 C7 124.2(7) . . ?
C5 C6 H4 117.9 . . ?
C7 C6 H4 117.9 . . ?
C6 C7 C28 116.3(7) . . ?
C6 C7 C8 118.5(7) . . ?
C28 C7 C8 125.2(7) . . ?
C7 C8 C9 120.4(6) . . ?
C7 C8 H5 107.2 . . ?
C9 C8 H5 107.2 . . ?
C7 C8 H6 107.2 . . ?
C9 C8 H6 107.2 . . ?
H5 C8 H6 106.9 . . ?
C27 C9 C10 116.2(6) . . ?
C27 C9 C8 121.2(6) . . ?
C10 C9 C8 122.5(6) . . ?
C11 C10 C9 123.0(7) . . ?
C11 C10 H7 118.5 . . ?
C9 C10 H7 118.5 . . ?
C10 C11 C12 116.9(6) . . ?
C10 C11 C40 119.4(6) . . ?
C12 C11 C40 123.6(6) . . ?
C13 C12 C11 122.7(6) . . ?
C13 C12 H8 118.7 . . ?
C11 C12 H8 118.7 . . ?
C27 C13 C12 117.0(6) . . ?
C27 C13 C14 121.1(6) . . ?
C12 C13 C14 121.4(6) . . ?
C13 C14 C15 124.3(6) . . ?
C13 C14 H9 106.3 . . ?
C15 C14 H9 106.3 . . ?
C13 C14 H10 106.3 . . ?
C15 C14 H10 106.3 . . ?
H9 C14 H10 106.4 . . ?
C26 C15 C16 117.6(7) . . ?
C26 C15 C14 127.5(7) . . ?
C16 C15 C14 114.8(6) . . ?
C17 C16 C15 122.7(7) . . ?
C17 C16 H11 118.7 . . ?
C15 C16 H11 118.7 . . ?
C16 C17 C18 117.1(6) . . ?
C16 C17 C44 121.9(6) . . ?
C18 C17 C44 120.9(6) . . ?
C17 C18 C19 123.3(7) . . ?
C17 C18 H12 118.4 . . ?
C19 C18 H12 118.4 . . ?
C18 C19 C26 117.1(6) . . ?
C18 C19 C20 119.8(7) . . ?
C26 C19 C20 122.9(6) . . ?
C19 C20 C21 116.0(6) . . ?
C19 C20 H13 108.3 . . ?
C21 C20 H13 108.3 . . ?
C19 C20 H14 108.3 . . ?
C21 C20 H14 108.3 . . ?
H13 C20 H14 107.4 . . ?
C25 C21 C22 119.0(7) . . ?
C25 C21 C20 120.4(6) . . ?
C22 C21 C20 120.5(6) . . ?
C21 C22 C23 121.7(7) . . ?
C21 C22 H15 119.1 . . ?
C23 C22 H15 119.1 . . ?
C24 C23 C22 117.2(6) . . ?
C24 C23 C48 118.8(6) . . ?
C22 C23 C48 124.0(6) . . ?
C23 C24 C1 122.2(7) . . ?
C23 C24 H16 118.9 . . ?
C1 C24 H16 118.9 . . ?
C21 C25 O1 120.1(6) . . ?
C21 C25 C1 120.9(6) . . ?
O1 C25 C1 118.8(6) . . ?
C15 C26 O2 120.0(6) . . ?
C15 C26 C19 122.2(7) . . ?
O2 C26 C19 117.8(6) . . ?
C13 C27 C9 124.3(6) . . ?
C13 C27 O3 119.0(6) . . ?
C9 C27 O3 116.7(6) . . ?
C3 C28 O4 118.3(6) . . ?
C3 C28 C7 122.3(7) . . ?
O4 C28 C7 119.1(6) . . ?
O1 C29 C30 110.3(6) . . ?
O1 C29 H17 109.6 . . ?
C30 C29 H17 109.6 . . ?
O1 C29 H18 109.6 . . ?
C30 C29 H18 109.6 . . ?
H17 C29 H18 108.1 . . ?
C31 C30 C35 119.3(7) . . ?
C31 C30 C29 120.9(7) . . ?
C35 C30 C29 119.7(6) . . ?
C30 C31 C32 120.6(7) . . ?
C30 C31 H19 119.7 . . ?
C32 C31 H19 119.7 . . ?
C33 C32 C31 119.7(7) . . ?
C33 C32 H20 120.1 . . ?
C31 C32 H20 120.1 . . ?
C32 C33 C34 121.4(8) . . ?
C32 C33 H21 119.3 . . ?
C34 C33 H21 119.3 . . ?
C33 C34 C35 119.1(8) . . ?
C33 C34 H22 120.4 . . ?
C35 C34 H22 120.4 . . ?
C34 C35 C30 119.7(7) . . ?
C34 C35 H23 120.2 . . ?
C30 C35 H23 120.2 . . ?
C38 C36 C5 112.7(6) . . ?
C38 C36 C39 108.6(6) . . ?
C5 C36 C39 109.2(6) . . ?
C38 C36 C37 108.6(6) . . ?
C5 C36 C37 109.5(6) . . ?
C39 C36 C37 108.2(6) . . ?
C36 C37 H24 109.5 . . ?
C36 C37 H25 109.5 . . ?
H24 C37 H25 109.5 . . ?
C36 C37 H26 109.5 . . ?
H24 C37 H26 109.5 . . ?
H25 C37 H26 109.5 . . ?
C36 C38 H27 109.5 . . ?
C36 C38 H28 109.5 . . ?
H27 C38 H28 109.5 . . ?
C36 C38 H29 109.5 . . ?
H27 C38 H29 109.5 . . ?
H28 C38 H29 109.5 . . ?
C36 C39 H30 109.5 . . ?
C36 C39 H31 109.5 . . ?
H30 C39 H31 109.5 . . ?
C36 C39 H32 109.5 . . ?
H30 C39 H32 109.5 . . ?
H31 C39 H32 109.5 . . ?
C43 C40 C42 108.8(6) . . ?
C43 C40 C41 106.6(6) . . ?
C42 C40 C41 108.6(6) . . ?
C43 C40 C11 111.0(6) . . ?
C42 C40 C11 110.0(6) . . ?
C41 C40 C11 111.8(6) . . ?
C40 C41 H33 109.5 . . ?
C40 C41 H34 109.5 . . ?
H33 C41 H34 109.5 . . ?
C40 C41 H35 109.5 . . ?
H33 C41 H35 109.5 . . ?
H34 C41 H35 109.5 . . ?
C40 C42 H36 109.5 . . ?
C40 C42 H37 109.5 . . ?
H36 C42 H37 109.5 . . ?
C40 C42 H38 109.5 . . ?
H36 C42 H38 109.5 . . ?
H37 C42 H38 109.5 . . ?
C40 C43 H39 109.5 . . ?
C40 C43 H40 109.5 . . ?
H39 C43 H40 109.5 . . ?
C40 C43 H41 109.5 . . ?
H39 C43 H41 109.5 . . ?
H40 C43 H41 109.5 . . ?
C47 C44 C45 107.1(6) . . ?
C47 C44 C17 112.9(6) . . ?
C45 C44 C17 111.2(6) . . ?
C47 C44 C46 109.6(6) . . ?
C45 C44 C46 109.0(6) . . ?
C17 C44 C46 107.0(6) . . ?
C44 C45 H42 109.5 . . ?
C44 C45 H43 109.5 . . ?
H42 C45 H43 109.5 . . ?
C44 C45 H44 109.5 . . ?
H42 C45 H44 109.5 . . ?
H43 C45 H44 109.5 . . ?
C44 C46 H45 109.5 . . ?
C44 C46 H46 109.5 . . ?
H45 C46 H46 109.5 . . ?
C44 C46 H47 109.5 . . ?
H45 C46 H47 109.5 . . ?
H46 C46 H47 109.5 . . ?
C44 C47 H48 109.5 . . ?
C44 C47 H49 109.5 . . ?
H48 C47 H49 109.5 . . ?
C44 C47 H50 109.5 . . ?
H48 C47 H50 109.5 . . ?
H49 C47 H50 109.5 . . ?
C50 C48 C51 110.3(6) . . ?
C50 C48 C23 109.7(6) . . ?
C51 C48 C23 109.7(6) . . ?
C50 C48 C49 107.6(6) . . ?
C51 C48 C49 108.4(6) . . ?
C23 C48 C49 111.1(6) . . ?
C48 C49 H51 109.5 . . ?
C48 C49 H52 109.5 . . ?
H51 C49 H52 109.5 . . ?
C48 C49 H53 109.5 . . ?
H51 C49 H53 109.5 . . ?
H52 C49 H53 109.5 . . ?
C48 C50 H54 109.5 . . ?
C48 C50 H55 109.5 . . ?
H54 C50 H55 109.5 . . ?
C48 C50 H56 109.5 . . ?
H54 C50 H56 109.5 . . ?
H55 C50 H56 109.5 . . ?
C48 C51 H57 109.5 . . ?
C48 C51 H58 109.5 . . ?
H57 C51 H58 109.5 . . ?
C48 C51 H59 109.5 . . ?
H57 C51 H59 109.5 . . ?
H58 C51 H59 109.5 . . ?
C57 C52 C53 116.5(10) . . ?
C57 C52 C58 125.1(11) . . ?
C53 C52 C58 118.4(10) . . ?
C54 C53 C52 121.5(10) . . ?
C54 C53 H60 119.3 . . ?
C52 C53 H60 119.3 . . ?
C53 C54 C55 120.1(10) . . ?
C53 C54 H61 120.0 . . ?
C55 C54 H61 120.0 . . ?
C56 C55 C54 118.5(12) . . ?
C56 C55 H62 120.8 . . ?
C54 C55 H62 120.8 . . ?
C55 C56 C57 120.9(13) . . ?
C55 C56 H63 119.5 . . ?
C57 C56 H63 119.5 . . ?
C52 C57 C56 122.6(12) . . ?
C52 C57 H64 118.7 . . ?
C56 C57 H64 118.7 . . ?
C52 C58 H65 109.5 . . ?
C52 C58 H66 109.5 . . ?
H65 C58 H66 109.5 . . ?
C52 C58 H67 109.5 . . ?
H65 C58 H67 109.5 . . ?
H66 C58 H67 109.5 . . ?

loop_
_geom_bond_atom_site_label_1
_geom_bond_atom_site_label_2
_geom_bond_distance
_geom_bond_site_symmetry_2
_geom_bond_publ_flag
P1 O4 1.634(5) . ?
P1 O2 1.640(5) . ?
P1 O3 1.640(5) . ?
O1 C25 1.386(8) . ?
O1 C29 1.427(8) . ?
O2 C26 1.399(8) . ?
O3 C27 1.417(8) . ?
O4 C28 1.397(8) . ?
C1 C24 1.395(9) . ?
C1 C25 1.398(9) . ?
C1 C2 1.523(9) . ?
C2 C3 1.523(9) . ?
C2 H1 0.9900 . ?
C2 H2 0.9900 . ?
C3 C28 1.378(9) . ?
C3 C4 1.386(9) . ?
C4 C5 1.394(9) . ?
C4 H3 0.9500 . ?
C5 C6 1.386(9) . ?
C5 C36 1.530(9) . ?
C6 C7 1.387(9) . ?
C6 H4 0.9500 . ?
C7 C28 1.400(9) . ?
C7 C8 1.504(9) . ?
C8 C9 1.506(9) . ?
C8 H5 0.9900 . ?
C8 H6 0.9900 . ?
C9 C27 1.399(9) . ?
C9 C10 1.400(9) . ?
C10 C11 1.398(9) . ?
C10 H7 0.9500 . ?
C11 C12 1.410(9) . ?
C11 C40 1.525(9) . ?
C12 C13 1.392(9) . ?
C12 H8 0.9500 . ?
C13 C27 1.377(9) . ?
C13 C14 1.518(9) . ?
C14 C15 1.532(9) . ?
C14 H9 0.9900 . ?
C14 H10 0.9900 . ?
C15 C26 1.380(9) . ?
C15 C16 1.405(9) . ?
C16 C17 1.385(9) . ?
C16 H11 0.9500 . ?
C17 C18 1.387(9) . ?
C17 C44 1.536(10) . ?
C18 C19 1.390(9) . ?
C18 H12 0.9500 . ?
C19 C26 1.407(9) . ?
C19 C20 1.518(9) . ?
C20 C21 1.529(9) . ?
C20 H13 0.9900 . ?
C20 H14 0.9900 . ?
C21 C25 1.381(9) . ?
C21 C22 1.388(9) . ?
C22 C23 1.400(9) . ?
C22 H15 0.9500 . ?
C23 C24 1.392(9) . ?
C23 C48 1.541(10) . ?
C24 H16 0.9500 . ?
C29 C30 1.492(9) . ?
C29 H17 0.9900 . ?
C29 H18 0.9900 . ?
C30 C31 1.369(10) . ?
C30 C35 1.394(9) . ?
C31 C32 1.381(9) . ?
C31 H19 0.9500 . ?
C32 C33 1.353(9) . ?
C32 H20 0.9500 . ?
C33 C34 1.373(10) . ?
C33 H21 0.9500 . ?
C34 C35 1.390(10) . ?
C34 H22 0.9500 . ?
C35 H23 0.9500 . ?
C36 C38 1.525(10) . ?
C36 C39 1.548(10) . ?
C36 C37 1.549(10) . ?
C37 H24 0.9800 . ?
C37 H25 0.9800 . ?
C37 H26 0.9800 . ?
C38 H27 0.9800 . ?
C38 H28 0.9800 . ?
C38 H29 0.9800 . ?
C39 H30 0.9800 . ?
C39 H31 0.9800 . ?
C39 H32 0.9800 . ?
C40 C43 1.515(10) . ?
C40 C42 1.522(10) . ?
C40 C41 1.523(10) . ?
C41 H33 0.9800 . ?
C41 H34 0.9800 . ?
C41 H35 0.9800 . ?
C42 H36 0.9800 . ?
C42 H37 0.9800 . ?
C42 H38 0.9800 . ?
C43 H39 0.9800 . ?
C43 H40 0.9800 . ?
C43 H41 0.9800 . ?
C44 C47 1.514(10) . ?
C44 C45 1.522(10) . ?
C44 C46 1.539(9) . ?
C45 H42 0.9800 . ?
C45 H43 0.9800 . ?
C45 H44 0.9800 . ?
C46 H45 0.9800 . ?
C46 H46 0.9800 . ?
C46 H47 0.9800 . ?
C47 H48 0.9800 . ?
C47 H49 0.9800 . ?
C47 H50 0.9800 . ?
C48 C50 1.519(10) . ?
C48 C51 1.529(10) . ?
C48 C49 1.544(10) . ?
C49 H51 0.9800 . ?
C49 H52 0.9800 . ?
C49 H53 0.9800 . ?
C50 H54 0.9800 . ?
C50 H55 0.9800 . ?
C50 H56 0.9800 . ?
C51 H57 0.9800 . ?
C51 H58 0.9800 . ?
C51 H59 0.9800 . ?
C52 C57 1.359(13) . ?
C52 C53 1.388(12) . ?
C52 C58 1.510(14) . ?
C53 C54 1.355(12) . ?
C53 H60 0.9500 . ?
C54 C55 1.397(13) . ?
C54 H61 0.9500 . ?
C55 C56 1.335(14) . ?
C55 H62 0.9500 . ?
C56 C57 1.361(13) . ?
C56 H63 0.9500 . ?
C57 H64 0.9500 . ?
C58 H65 0.9800 . ?
C58 H66 0.9800 . ?
C58 H67 0.9800 . ?

loop_
_geom_torsion_atom_site_label_1
_geom_torsion_atom_site_label_2
_geom_torsion_atom_site_label_3
_geom_torsion_atom_site_label_4
_geom_torsion
_geom_torsion_site_symmetry_1
_geom_torsion_site_symmetry_2
_geom_torsion_site_symmetry_3
_geom_torsion_site_symmetry_4
_geom_torsion_publ_flag
O4 P1 O2 C26 -177.4(4) . . . . ?
O3 P1 O2 C26 -76.0(5) . . . . ?
O4 P1 O3 C27 41.4(5) . . . . ?
O2 P1 O3 C27 -50.0(5) . . . . ?
O2 P1 O4 C28 -175.9(5) . . . . ?
O3 P1 O4 C28 83.3(5) . . . . ?
C24 C1 C2 C3 -64.1(9) . . . . ?
C25 C1 C2 C3 113.1(7) . . . . ?
C1 C2 C3 C28 -48.8(10) . . . . ?
C1 C2 C3 C4 133.7(7) . . . . ?
C28 C3 C4 C5 1.3(11) . . . . ?
C2 C3 C4 C5 178.9(6) . . . . ?
C3 C4 C5 C6 -0.4(10) . . . . ?
C3 C4 C5 C36 179.0(6) . . . . ?
C4 C5 C6 C7 -0.7(11) . . . . ?
C36 C5 C6 C7 179.8(6) . . . . ?
C5 C6 C7 C28 0.8(11) . . . . ?
C5 C6 C7 C8 179.8(7) . . . . ?
C6 C7 C8 C9 146.1(7) . . . . ?
C28 C7 C8 C9 -35.1(11) . . . . ?
C7 C8 C9 C27 85.6(9) . . . . ?
C7 C8 C9 C10 -98.6(8) . . . . ?
C27 C9 C10 C11 -1.6(10) . . . . ?
C8 C9 C10 C11 -177.5(6) . . . . ?
C9 C10 C11 C12 2.0(10) . . . . ?
C9 C10 C11 C40 178.6(6) . . . . ?
C10 C11 C12 C13 -0.7(10) . . . . ?
C40 C11 C12 C13 -177.2(6) . . . . ?
C11 C12 C13 C27 -0.9(10) . . . . ?
C11 C12 C13 C14 170.9(6) . . . . ?
C27 C13 C14 C15 -67.7(9) . . . . ?
C12 C13 C14 C15 120.9(8) . . . . ?
C13 C14 C15 C26 8.3(12) . . . . ?
C13 C14 C15 C16 -170.1(6) . . . . ?
C26 C15 C16 C17 0.3(11) . . . . ?
C14 C15 C16 C17 178.8(6) . . . . ?
C15 C16 C17 C18 -1.1(10) . . . . ?
C15 C16 C17 C44 -178.7(6) . . . . ?
C16 C17 C18 C19 0.5(11) . . . . ?
C44 C17 C18 C19 178.2(6) . . . . ?
C17 C18 C19 C26 0.7(11) . . . . ?
C17 C18 C19 C20 -173.5(7) . . . . ?
C18 C19 C20 C21 -132.6(7) . . . . ?
C26 C19 C20 C21 53.6(10) . . . . ?
C19 C20 C21 C25 -106.7(8) . . . . ?
C19 C20 C21 C22 69.6(9) . . . . ?
C25 C21 C22 C23 1.6(11) . . . . ?
C20 C21 C22 C23 -174.8(6) . . . . ?
C21 C22 C23 C24 6.0(10) . . . . ?
C21 C22 C23 C48 -177.0(7) . . . . ?
C22 C23 C24 C1 -6.2(10) . . . . ?
C48 C23 C24 C1 176.6(6) . . . . ?
C25 C1 C24 C23 -1.1(11) . . . . ?
C2 C1 C24 C23 176.1(6) . . . . ?
C22 C21 C25 O1 176.1(6) . . . . ?
C20 C21 C25 O1 -7.5(10) . . . . ?
C22 C21 C25 C1 -9.3(11) . . . . ?
C20 C21 C25 C1 167.0(6) . . . . ?
C29 O1 C25 C21 -94.9(7) . . . . ?
C29 O1 C25 C1 90.4(7) . . . . ?
C24 C1 C25 C21 9.1(10) . . . . ?
C2 C1 C25 C21 -168.2(6) . . . . ?
C24 C1 C25 O1 -176.3(6) . . . . ?
C2 C1 C25 O1 6.4(10) . . . . ?
C16 C15 C26 O2 178.6(6) . . . . ?
C14 C15 C26 O2 0.3(11) . . . . ?
C16 C15 C26 C19 1.0(11) . . . . ?
C14 C15 C26 C19 -177.3(6) . . . . ?
P1 O2 C26 C15 86.0(7) . . . . ?
P1 O2 C26 C19 -96.3(6) . . . . ?
C18 C19 C26 C15 -1.5(11) . . . . ?
C20 C19 C26 C15 172.5(7) . . . . ?
C18 C19 C26 O2 -179.1(6) . . . . ?
C20 C19 C26 O2 -5.2(10) . . . . ?
C12 C13 C27 C9 1.4(10) . . . . ?
C14 C13 C27 C9 -170.4(7) . . . . ?
C12 C13 C27 O3 -176.0(6) . . . . ?
C14 C13 C27 O3 12.2(10) . . . . ?
C10 C9 C27 C13 -0.2(10) . . . . ?
C8 C9 C27 C13 175.8(7) . . . . ?
C10 C9 C27 O3 177.3(6) . . . . ?
C8 C9 C27 O3 -6.8(9) . . . . ?
P1 O3 C27 C13 89.2(7) . . . . ?
P1 O3 C27 C9 -88.4(6) . . . . ?
C4 C3 C28 O4 172.2(6) . . . . ?
C2 C3 C28 O4 -5.2(10) . . . . ?
C4 C3 C28 C7 -1.2(11) . . . . ?
C2 C3 C28 C7 -178.6(6) . . . . ?
P1 O4 C28 C3 103.6(7) . . . . ?
P1 O4 C28 C7 -82.8(7) . . . . ?
C6 C7 C28 C3 0.1(11) . . . . ?
C8 C7 C28 C3 -178.8(7) . . . . ?
C6 C7 C28 O4 -173.2(6) . . . . ?
C8 C7 C28 O4 7.9(11) . . . . ?
C25 O1 C29 C30 -152.3(6) . . . . ?
O1 C29 C30 C31 119.8(7) . . . . ?
O1 C29 C30 C35 -59.7(9) . . . . ?
C35 C30 C31 C32 -2.1(11) . . . . ?
C29 C30 C31 C32 178.4(7) . . . . ?
C30 C31 C32 C33 1.9(11) . . . . ?
C31 C32 C33 C34 -0.3(11) . . . . ?
C32 C33 C34 C35 -1.0(11) . . . . ?
C33 C34 C35 C30 0.8(11) . . . . ?
C31 C30 C35 C34 0.8(11) . . . . ?
C29 C30 C35 C34 -179.7(7) . . . . ?
C6 C5 C36 C38 -174.7(7) . . . . ?
C4 C5 C36 C38 5.9(10) . . . . ?
C6 C5 C36 C39 -53.9(9) . . . . ?
C4 C5 C36 C39 126.6(7) . . . . ?
C6 C5 C36 C37 64.3(9) . . . . ?
C4 C5 C36 C37 -115.1(7) . . . . ?
C10 C11 C40 C43 50.7(9) . . . . ?
C12 C11 C40 C43 -132.9(7) . . . . ?
C10 C11 C40 C42 -69.8(8) . . . . ?
C12 C11 C40 C42 106.6(8) . . . . ?
C10 C11 C40 C41 169.5(6) . . . . ?
C12 C11 C40 C41 -14.1(10) . . . . ?
C16 C17 C44 C47 -17.7(10) . . . . ?
C18 C17 C44 C47 164.7(6) . . . . ?
C16 C17 C44 C45 -138.1(7) . . . . ?
C18 C17 C44 C45 44.3(9) . . . . ?
C16 C17 C44 C46 103.0(8) . . . . ?
C18 C17 C44 C46 -74.6(8) . . . . ?
C24 C23 C48 C50 -51.9(9) . . . . ?
C22 C23 C48 C50 131.1(7) . . . . ?
C24 C23 C48 C51 69.4(9) . . . . ?
C22 C23 C48 C51 -107.6(8) . . . . ?
C24 C23 C48 C49 -170.8(6) . . . . ?
C22 C23 C48 C49 12.2(10) . . . . ?
C57 C52 C53 C54 -0.4(15) . . . . ?
C58 C52 C53 C54 177.1(10) . . . . ?
C52 C53 C54 C55 0.3(15) . . . . ?
C53 C54 C55 C56 0.5(16) . . . . ?
C54 C55 C56 C57 -1.2(18) . . . . ?
C53 C52 C57 C56 -0.3(17) . . . . ?
C58 C52 C57 C56 -177.6(11) . . . . ?
C55 C56 C57 C52 1.2(19) . . . . ?
